data_4508330
loop_
_publ_author_name
'Zha, Quanzheng'
'Ding, Caixia'
'Rui, Xing'
'Xie, Yongshu'

_publ_section_title
;
 A Novel Porphyrin-Based Ligand Containing Four 4,4&#x2032;-Dipyridylamine
 Moieties: Syntheses, Structures, and Luminescent Properties of Mn(II),
 Cu(II), Zn(II), and Cd(II) Coordination Polymers
;
_journal_issue 10
_journal_name_full 'Crystal Growth &amp; Design'
_journal_page_first 4583
_journal_paper_doi 10.1021/cg4011289
_journal_volume 13
_journal_year 2013
_chemical_formula_sum 'C87 H63 Cl3 Mn2 N17 O'
_chemical_formula_weight 1578.77
_chemical_name_systematic
; 
 ? 
;
_space_group_IT_number 13
_symmetry_cell_setting monoclinic
_symmetry_space_group_name_Hall '-P 2yc'
_symmetry_space_group_name_H-M 'P 1 2/c 1'
_atom_sites_solution_hydrogens geom
_atom_sites_solution_primary direct
_atom_sites_solution_secondary difmap
_audit_creation_method SHELXL-97
_cell_angle_alpha 90.00
_cell_angle_beta 116.890(2)
_cell_angle_gamma 90.00
_cell_formula_units_Z 2
_cell_length_a 15.5125(17)
_cell_length_b 21.9149(12)
_cell_length_c 16.3766(16)
_cell_measurement_reflns_used 1926
_cell_measurement_temperature 293(2)
_cell_measurement_theta_max 28.4817
_cell_measurement_theta_min 2.6087
_cell_volume 4965.3(8)
_computing_cell_refinement 'Bruker FRAMBO'
_computing_data_collection 'Bruker FRAMBO'
_computing_data_reduction 'Bruker SAINT'
_computing_molecular_graphics 'Bruker SHELXTL'
_computing_publication_material 'Bruker SHELXTL'
_computing_structure_refinement 'SHELXL-97 (Sheldrick, 1997)'
_computing_structure_solution 'SHELXS-97 (Sheldrick, 1990)'
_diffrn_ambient_temperature 293(2)
_diffrn_measured_fraction_theta_full 0.999
_diffrn_measured_fraction_theta_max 0.999
_diffrn_measurement_device_type 'CCD area detector'
_diffrn_measurement_method 'phi and omega scans'
_diffrn_radiation_monochromator graphite
_diffrn_radiation_source 'fine-focus sealed tube'
_diffrn_radiation_type MoK\a
_diffrn_radiation_wavelength 0.71073
_diffrn_reflns_av_R_equivalents 0.0671
_diffrn_reflns_av_sigmaI/netI 0.1187
_diffrn_reflns_limit_h_max 16
_diffrn_reflns_limit_h_min -18
_diffrn_reflns_limit_k_max 25
_diffrn_reflns_limit_k_min -26
_diffrn_reflns_limit_l_max 16
_diffrn_reflns_limit_l_min -19
_diffrn_reflns_number 21929
_diffrn_reflns_theta_full 25.02
_diffrn_reflns_theta_max 25.02
_diffrn_reflns_theta_min 2.61
_exptl_absorpt_coefficient_mu 0.382
_exptl_absorpt_correction_T_max 0.9775
_exptl_absorpt_correction_T_min 0.9241
_exptl_absorpt_correction_type multi-scan
_exptl_absorpt_process_details sadabs
_exptl_crystal_colour green
_exptl_crystal_density_diffrn 1.056
_exptl_crystal_density_method 'not measured'
_exptl_crystal_description block
_exptl_crystal_F_000 1626
_exptl_crystal_size_max 0.21
_exptl_crystal_size_mid 0.12
_exptl_crystal_size_min 0.06
_platon_squeeze_details
;
;
_refine_diff_density_max 0.493
_refine_diff_density_min -0.368
_refine_diff_density_rms 0.075
_refine_ls_extinction_method none
_refine_ls_goodness_of_fit_ref 1.054
_refine_ls_hydrogen_treatment mixed
_refine_ls_matrix_type full
_refine_ls_number_parameters 527
_refine_ls_number_reflns 8779
_refine_ls_number_restraints 0
_refine_ls_restrained_S_all 1.054
_refine_ls_R_factor_all 0.1638
_refine_ls_R_factor_gt 0.0783
_refine_ls_shift/su_max 0.001
_refine_ls_shift/su_mean 0.000
_refine_ls_structure_factor_coef Fsqd
_refine_ls_weighting_details 'calc w=1/[\s^2^(Fo^2^)+(0.0731P)^2^+0.0000P] where P=(Fo^2^+2Fc^2^)/3'
_refine_ls_weighting_scheme calc
_refine_ls_wR_factor_gt 0.2030
_refine_ls_wR_factor_ref 0.2301
_reflns_number_gt 3496
_reflns_number_total 8779
_reflns_threshold_expression >2sigma(I)
_cod_data_source_file cg4011289_si_003.cif
_cod_data_source_block complex_2
_cod_depositor_comments
;
The following automatic conversions were performed:

'_symmetry_cell_setting' value 'Monoclinic' changed to 'monoclinic'
according to /home/saulius/struct/CIF-dictionaries/cif_core.dic
dictionary named 'cif_core.dic' version 2.4.2 from 2011-04-26.

Automatic conversion script
Id: cif_fix_values 1891 2012-01-12 08:04:46Z andrius 
;
_cod_original_sg_symbol_H-M P2/c
_cod_database_code 4508330

loop_
_symmetry_equiv_pos_as_xyz
'x, y, z'
'-x, y, -z+1/2'
'-x, -y, -z'
'x, -y, z-1/2'

loop_
_atom_site_label
_atom_site_type_symbol
_atom_site_fract_x
_atom_site_fract_y
_atom_site_fract_z
_atom_site_U_iso_or_equiv
_atom_site_adp_type
_atom_site_occupancy
_atom_site_symmetry_multiplicity
_atom_site_calc_flag
_atom_site_refinement_flags
_atom_site_disorder_assembly
_atom_site_disorder_group
Mn1 Mn 0.5000 0.54288(5) 0.2500 0.0527(4) Uani 1 2 d S . .
Mn2 Mn 0.5000 0.04380(5) 0.7500 0.0504(4) Uani 1 2 d S . .
O1 O 0.653(15) 0.543(8) 0.385(7) 0.12(5) Uani 0.50 1 d P A 1
Cl1 Cl 0.665(7) 0.537(4) 0.388(3) 0.116(6) Uani 0.50 1 d P A 2
Cl2 Cl 0.39129(12) 0.04414(7) 0.82568(9) 0.0685(5) Uani 1 1 d . . .
N1 N 0.5000 0.4509(3) 0.2500 0.0493(16) Uani 1 2 d S . .
N2 N 0.4235(3) 0.54316(19) 0.3230(2) 0.0428(10) Uani 1 1 d . A .
N3 N 0.5000 0.6342(2) 0.2500 0.0429(15) Uani 1 2 d S . .
N4 N 0.2287(4) 0.2510(2) 0.4609(3) 0.0714(14) Uani 1 1 d . . .
N5 N 0.4031(4) 0.11708(19) 0.6454(3) 0.0563(13) Uani 1 1 d . . .
N6 N -0.0649(7) 0.2599(7) 0.3758(7) 0.165(4) Uani 1 1 d . . .
N7 N 0.2311(4) 0.8335(2) 0.4657(3) 0.0678(14) Uani 1 1 d . A .
N8 N -0.0685(5) 0.8116(5) 0.3721(5) 0.122(3) Uani 1 1 d . A .
N9 N 0.4056(4) 0.9687(2) 0.6503(3) 0.0598(13) Uani 1 1 d . . .
N10 N 0.795(2) 0.5265(13) 0.3946(16) 0.189(10) Uani 0.50 1 d P A 1
C1 C 0.4745(4) 0.3516(2) 0.2734(4) 0.0650(18) Uani 1 1 d . . .
H1 H 0.4542 0.3173 0.2933 0.078 Uiso 1 1 calc R . .
C2 C 0.4563(4) 0.4141(2) 0.2879(4) 0.0532(15) Uani 1 1 d . . .
C3 C 0.4052(4) 0.4320(2) 0.3340(3) 0.0486(14) Uani 1 1 d . A .
C4 C 0.3892(4) 0.4931(2) 0.3488(3) 0.0491(14) Uani 1 1 d . . .
C5 C 0.3324(5) 0.5133(3) 0.3922(4) 0.0643(17) Uani 1 1 d . A .
H5 H 0.3013 0.4884 0.4166 0.077 Uiso 1 1 calc R . .
C6 C 0.3317(5) 0.5742(3) 0.3916(4) 0.0659(17) Uani 1 1 d . . .
H6 H 0.3001 0.5994 0.4152 0.079 Uiso 1 1 calc R A .
C7 C 0.3886(4) 0.5930(3) 0.3481(3) 0.0484(14) Uani 1 1 d . A .
C8 C 0.4025(4) 0.6543(2) 0.3318(3) 0.0473(14) Uani 1 1 d . . .
C9 C 0.4552(4) 0.6726(2) 0.2861(3) 0.0434(13) Uani 1 1 d . A .
C10 C 0.4725(4) 0.7350(2) 0.2710(3) 0.0510(15) Uani 1 1 d . . .
H10 H 0.4489 0.7693 0.2879 0.061 Uiso 1 1 calc R A .
C11 C 0.3608(4) 0.3849(2) 0.3674(4) 0.0546(15) Uani 1 1 d . . .
C12 C 0.3842(4) 0.3775(2) 0.4589(4) 0.0567(15) Uani 1 1 d . A .
H12 H 0.4302 0.4032 0.5017 0.068 Uiso 1 1 calc R . .
C13 C 0.3421(4) 0.3337(3) 0.4890(4) 0.0611(16) Uani 1 1 d . . .
H13 H 0.3602 0.3298 0.5512 0.073 Uiso 1 1 calc R A .
C14 C 0.2742(4) 0.2962(3) 0.4281(4) 0.0600(16) Uani 1 1 d . A .
C15 C 0.2470(4) 0.3019(3) 0.3372(4) 0.0692(18) Uani 1 1 d . . .
H15 H 0.2003 0.2760 0.2956 0.083 Uiso 1 1 calc R A .
C16 C 0.2879(5) 0.3457(3) 0.3067(4) 0.0682(18) Uani 1 1 d . A .
H16 H 0.2671 0.3498 0.2441 0.082 Uiso 1 1 calc R . .
C17 C 0.4265(4) 0.1432(2) 0.5843(4) 0.0633(16) Uani 1 1 d . . .
H17 H 0.4839 0.1314 0.5838 0.076 Uiso 1 1 calc R . .
C18 C 0.3701(5) 0.1866(3) 0.5220(4) 0.0638(17) Uani 1 1 d . . .
H18 H 0.3892 0.2027 0.4802 0.077 Uiso 1 1 calc R . .
C19 C 0.2852(5) 0.2062(3) 0.5218(4) 0.0592(16) Uani 1 1 d . . .
C20 C 0.2602(4) 0.1801(3) 0.5846(4) 0.0600(16) Uani 1 1 d . . .
H20 H 0.2035 0.1913 0.5867 0.072 Uiso 1 1 calc R . .
C21 C 0.3204(5) 0.1371(3) 0.6441(4) 0.0616(16) Uani 1 1 d . . .
H21 H 0.3028 0.1205 0.6867 0.074 Uiso 1 1 calc R . .
C22 C -0.0256(9) 0.2036(6) 0.3831(7) 0.156(5) Uani 1 1 d . . .
H22 H -0.0618 0.1678 0.3680 0.187 Uiso 1 1 calc R . .
C23 C 0.0718(7) 0.2046(5) 0.4147(5) 0.120(3) Uani 1 1 d . . .
H23 H 0.1035 0.1673 0.4255 0.144 Uiso 1 1 calc R . .
C24 C 0.1277(6) 0.2565(4) 0.4321(5) 0.088(2) Uani 1 1 d . . .
C25 C 0.0829(8) 0.3116(5) 0.4193(6) 0.131(3) Uani 1 1 d . . .
H25 H 0.1184 0.3473 0.4289 0.157 Uiso 1 1 calc R . .
C26 C -0.0174(10) 0.3144(6) 0.3915(8) 0.179(5) Uani 1 1 d . . .
H26 H -0.0494 0.3514 0.3842 0.214 Uiso 1 1 calc R . .
C27 C 0.3596(4) 0.7026(2) 0.3672(4) 0.0468(14) Uani 1 1 d . A .
C28 C 0.3927(4) 0.7115(3) 0.4595(4) 0.0592(16) Uani 1 1 d . . .
H28 H 0.4437 0.6880 0.5009 0.071 Uiso 1 1 calc R A .
C29 C 0.3517(4) 0.7545(3) 0.4915(4) 0.0632(17) Uani 1 1 d . A .
H29 H 0.3738 0.7591 0.5542 0.076 Uiso 1 1 calc R . .
C30 C 0.2774(4) 0.7915(3) 0.4314(4) 0.0594(16) Uani 1 1 d . . .
C31 C 0.2447(4) 0.7838(3) 0.3385(4) 0.0628(16) Uani 1 1 d . A .
H31 H 0.1951 0.8081 0.2970 0.075 Uiso 1 1 calc R . .
C32 C 0.2860(4) 0.7399(3) 0.3079(4) 0.0576(16) Uani 1 1 d . . .
H32 H 0.2637 0.7349 0.2452 0.069 Uiso 1 1 calc R A .
C33 C -0.0099(7) 0.7645(5) 0.3808(5) 0.119(3) Uani 1 1 d . . .
H33 H -0.0363 0.7255 0.3660 0.143 Uiso 1 1 calc R . .
C34 C 0.0873(6) 0.7715(4) 0.4106(5) 0.092(2) Uani 1 1 d . A .
H34 H 0.1243 0.7375 0.4134 0.111 Uiso 1 1 calc R . .
C35 C 0.1319(5) 0.8269(4) 0.4365(4) 0.0719(19) Uani 1 1 d . . .
C36 C 0.0707(6) 0.8749(4) 0.4269(5) 0.103(2) Uani 1 1 d . A .
H36 H 0.0962 0.9141 0.4417 0.123 Uiso 1 1 calc R . .
C37 C -0.0270(7) 0.8667(5) 0.3959(6) 0.118(3) Uani 1 1 d . . .
H37 H -0.0655 0.9003 0.3913 0.142 Uiso 1 1 calc R A .
C38 C 0.3291(5) 0.9449(3) 0.6537(4) 0.086(2) Uani 1 1 d . . .
H38 H 0.3138 0.9591 0.6990 0.103 Uiso 1 1 calc R . .
C39 C 0.2702(5) 0.9006(3) 0.5955(5) 0.085(2) Uani 1 1 d . A .
H39 H 0.2184 0.8856 0.6033 0.103 Uiso 1 1 calc R . .
C40 C 0.2876(5) 0.8787(3) 0.5262(4) 0.0615(16) Uani 1 1 d . . .
C41 C 0.3656(5) 0.9022(3) 0.5213(4) 0.0693(18) Uani 1 1 d . A .
H41 H 0.3823 0.8882 0.4768 0.083 Uiso 1 1 calc R . .
C42 C 0.4206(5) 0.9467(3) 0.5815(4) 0.0717(18) Uani 1 1 d . . .
H42 H 0.4720 0.9628 0.5738 0.086 Uiso 1 1 calc R A .
C43 C 0.715(3) 0.5043(15) 0.3946(18) 0.146(11) Uani 0.50 1 d P A 1
H43 H 0.7061 0.4630 0.4012 0.175 Uiso 0.50 1 calc PR A 1
C44 C 0.869(2) 0.4826(12) 0.4006(17) 0.217(13) Uani 0.50 1 d P A 1
H44A H 0.8399 0.4431 0.3811 0.326 Uiso 0.50 1 calc PR A 1
H44B H 0.9183 0.4802 0.4628 0.326 Uiso 0.50 1 calc PR A 1
H44C H 0.8968 0.4957 0.3619 0.326 Uiso 0.50 1 calc PR A 1
C45 C 0.8134(17) 0.5907(13) 0.3831(15) 0.201(11) Uani 0.50 1 d P A 1
H45A H 0.7532 0.6123 0.3539 0.302 Uiso 0.50 1 calc PR A 1
H45B H 0.8464 0.5934 0.3458 0.302 Uiso 0.50 1 calc PR A 1
H45C H 0.8527 0.6085 0.4419 0.302 Uiso 0.50 1 calc PR A 1

loop_
_atom_site_aniso_label
_atom_site_aniso_U_11
_atom_site_aniso_U_22
_atom_site_aniso_U_33
_atom_site_aniso_U_23
_atom_site_aniso_U_13
_atom_site_aniso_U_12
Mn1 0.0833(9) 0.0300(6) 0.0628(7) 0.000 0.0487(7) 0.000
Mn2 0.0697(8) 0.0371(7) 0.0589(7) 0.000 0.0419(6) 0.000
O1 0.15(7) 0.11(6) 0.10(4) -0.01(2) 0.06(3) 0.00(3)
Cl1 0.145(14) 0.111(13) 0.099(13) -0.010(9) 0.062(9) 0.002(14)
Cl2 0.0895(12) 0.0644(10) 0.0745(10) -0.0033(8) 0.0573(9) -0.0023(10)
N1 0.067(4) 0.029(3) 0.061(4) 0.000 0.037(3) 0.000
N2 0.060(3) 0.024(2) 0.047(2) -0.001(2) 0.027(2) 0.002(2)
N3 0.055(4) 0.033(3) 0.050(3) 0.000 0.031(3) 0.000
N4 0.060(4) 0.070(4) 0.088(4) 0.024(3) 0.037(3) -0.003(3)
N5 0.076(4) 0.042(3) 0.071(3) 0.011(2) 0.050(3) 0.000(3)
N6 0.108(7) 0.194(11) 0.174(8) 0.055(9) 0.046(6) -0.003(8)
N7 0.056(4) 0.073(4) 0.083(3) -0.032(3) 0.039(3) 0.004(3)
N8 0.076(5) 0.173(9) 0.111(5) -0.038(5) 0.038(4) -0.009(6)
N9 0.074(4) 0.051(3) 0.075(3) -0.013(2) 0.052(3) -0.012(3)
N10 0.14(2) 0.16(3) 0.21(2) -0.016(18) 0.023(17) 0.00(2)
C1 0.086(5) 0.034(3) 0.088(5) 0.000(3) 0.051(3) -0.002(3)
C2 0.069(4) 0.032(3) 0.066(4) 0.002(3) 0.038(3) -0.001(3)
C3 0.058(4) 0.036(3) 0.061(4) 0.008(3) 0.034(3) -0.005(3)
C4 0.062(4) 0.036(4) 0.058(3) 0.002(3) 0.035(3) 0.001(3)
C5 0.080(5) 0.047(4) 0.082(4) 0.010(3) 0.051(4) 0.001(4)
C6 0.085(5) 0.052(4) 0.079(4) 0.000(3) 0.054(4) 0.000(4)
C7 0.055(4) 0.044(4) 0.057(3) -0.001(3) 0.034(3) -0.001(3)
C8 0.052(4) 0.037(3) 0.056(3) -0.004(3) 0.028(3) 0.003(3)
C9 0.053(4) 0.034(3) 0.051(3) -0.003(3) 0.029(3) -0.004(3)
C10 0.060(4) 0.037(3) 0.069(4) -0.004(3) 0.040(3) 0.000(3)
C11 0.066(4) 0.042(4) 0.062(4) 0.005(3) 0.035(3) 0.002(3)
C12 0.064(4) 0.038(3) 0.065(4) 0.003(3) 0.026(3) 0.001(3)
C13 0.064(4) 0.058(4) 0.064(4) 0.022(3) 0.032(3) 0.002(4)
C14 0.062(4) 0.050(4) 0.074(4) 0.016(3) 0.036(4) -0.003(3)
C15 0.074(5) 0.063(4) 0.069(4) 0.009(3) 0.031(4) -0.021(4)
C16 0.087(5) 0.058(4) 0.057(4) 0.007(3) 0.031(4) -0.009(4)
C17 0.066(4) 0.049(4) 0.087(4) 0.016(3) 0.045(4) 0.009(3)
C18 0.072(4) 0.059(4) 0.079(4) 0.017(3) 0.050(4) -0.001(4)
C19 0.060(4) 0.042(4) 0.083(4) 0.012(3) 0.039(3) -0.004(3)
C20 0.065(4) 0.055(4) 0.077(4) 0.011(3) 0.047(3) -0.007(3)
C21 0.072(4) 0.050(4) 0.079(4) 0.016(3) 0.049(4) -0.008(4)
C22 0.112(10) 0.171(13) 0.155(9) 0.057(9) 0.035(8) -0.020(9)
C23 0.081(7) 0.138(9) 0.115(7) 0.039(6) 0.021(5) -0.023(6)
C24 0.077(6) 0.092(6) 0.094(5) 0.040(5) 0.039(4) 0.001(6)
C25 0.095(8) 0.132(9) 0.145(8) 0.053(6) 0.036(6) 0.007(7)
C26 0.125(11) 0.157(12) 0.187(11) 0.058(9) 0.013(9) 0.029(9)
C27 0.049(4) 0.042(3) 0.060(4) -0.004(3) 0.034(3) 0.001(3)
C28 0.063(4) 0.056(4) 0.057(4) -0.010(3) 0.026(3) 0.013(3)
C29 0.065(4) 0.068(4) 0.059(4) -0.018(3) 0.030(3) 0.002(4)
C30 0.051(4) 0.056(4) 0.080(4) -0.012(3) 0.037(4) 0.001(3)
C31 0.061(4) 0.059(4) 0.068(4) -0.013(3) 0.029(3) 0.002(3)
C32 0.067(4) 0.054(4) 0.058(4) -0.005(3) 0.034(3) 0.004(3)
C33 0.084(7) 0.150(9) 0.122(7) -0.045(6) 0.046(6) -0.017(7)
C34 0.068(5) 0.113(7) 0.103(5) -0.029(5) 0.045(4) -0.013(5)
C35 0.060(5) 0.086(5) 0.083(5) -0.025(4) 0.043(4) -0.002(5)
C36 0.069(6) 0.111(7) 0.128(6) -0.023(5) 0.045(5) -0.001(5)
C37 0.077(7) 0.146(9) 0.133(7) -0.020(7) 0.049(6) 0.023(6)
C38 0.096(6) 0.090(6) 0.093(5) -0.041(4) 0.060(4) -0.022(5)
C39 0.081(5) 0.087(5) 0.111(5) -0.040(4) 0.063(4) -0.027(4)
C40 0.067(4) 0.056(4) 0.078(4) -0.017(3) 0.047(4) 0.001(4)
C41 0.082(5) 0.065(4) 0.082(4) -0.026(4) 0.055(4) -0.013(4)
C42 0.087(5) 0.070(5) 0.083(4) -0.014(4) 0.059(4) -0.017(4)
C43 0.15(3) 0.11(3) 0.146(19) -0.030(17) 0.04(2) 0.02(2)
C44 0.18(3) 0.16(2) 0.21(3) -0.030(19) 0.00(2) 0.00(2)
C45 0.17(2) 0.18(3) 0.19(2) -0.05(2) 0.032(18) -0.02(2)

loop_
_atom_type_symbol
_atom_type_description
_atom_type_scat_dispersion_real
_atom_type_scat_dispersion_imag
_atom_type_scat_source
C C 0.0033 0.0016 'International Tables Vol C Tables 4.2.6.8 and 6.1.1.4'
H H 0.0000 0.0000 'International Tables Vol C Tables 4.2.6.8 and 6.1.1.4'
O O 0.0106 0.0060 'International Tables Vol C Tables 4.2.6.8 and 6.1.1.4'
N N 0.0061 0.0033 'International Tables Vol C Tables 4.2.6.8 and 6.1.1.4'
Cl Cl 0.1484 0.1585 'International Tables Vol C Tables 4.2.6.8 and 6.1.1.4'
Mn Mn 0.3368 0.7283 'International Tables Vol C Tables 4.2.6.8 and 6.1.1.4'

loop_
_geom_angle_atom_site_label_1
_geom_angle_atom_site_label_2
_geom_angle_atom_site_label_3
_geom_angle
_geom_angle_site_symmetry_1
_geom_angle_site_symmetry_3
N3 Mn1 N1 180.000(1) . .
N3 Mn1 N2 89.83(12) . .
N1 Mn1 N2 90.17(12) . .
N3 Mn1 N2 89.83(12) . 2_655
N1 Mn1 N2 90.17(12) . 2_655
N2 Mn1 N2 179.7(2) . 2_655
N3 Mn1 O1 90(4) . 2_655
N1 Mn1 O1 90(4) . 2_655
N2 Mn1 O1 87(4) . 2_655
N2 Mn1 O1 93(4) 2_655 2_655
N3 Mn1 O1 90(4) . .
N1 Mn1 O1 90(4) . .
N2 Mn1 O1 93(4) . .
N2 Mn1 O1 87(4) 2_655 .
O1 Mn1 O1 180(9) 2_655 .
N3 Mn1 Cl1 92.7(18) . 2_655
N1 Mn1 Cl1 87.3(18) . 2_655
N2 Mn1 Cl1 84.4(16) . 2_655
N2 Mn1 Cl1 95.6(16) 2_655 2_655
O1 Mn1 Cl1 4(7) 2_655 2_655
O1 Mn1 Cl1 176(3) . 2_655
N3 Mn1 Cl1 92.7(18) . .
N1 Mn1 Cl1 87.3(18) . .
N2 Mn1 Cl1 95.6(16) . .
N2 Mn1 Cl1 84.4(16) 2_655 .
O1 Mn1 Cl1 176(3) 2_655 .
O1 Mn1 Cl1 4(7) . .
Cl1 Mn1 Cl1 175(4) 2_655 .
N9 Mn2 N9 89.4(2) 1_545 2_646
N9 Mn2 N5 178.03(16) 1_545 2_656
N9 Mn2 N5 88.80(16) 2_646 2_656
N9 Mn2 N5 88.80(16) 1_545 .
N9 Mn2 N5 178.03(16) 2_646 .
N5 Mn2 N5 93.0(2) 2_656 .
N9 Mn2 Cl2 89.90(13) 1_545 .
N9 Mn2 Cl2 90.34(12) 2_646 .
N5 Mn2 Cl2 89.35(12) 2_656 .
N5 Mn2 Cl2 90.42(12) . .
N9 Mn2 Cl2 90.34(12) 1_545 2_656
N9 Mn2 Cl2 89.90(13) 2_646 2_656
N5 Mn2 Cl2 90.42(12) 2_656 2_656
N5 Mn2 Cl2 89.35(12) . 2_656
Cl2 Mn2 Cl2 179.66(9) . 2_656
C43 O1 Mn1 120(7) . .
C2 N1 C2 107.8(6) . 2_655
C2 N1 Mn1 126.1(3) . .
C2 N1 Mn1 126.1(3) 2_655 .
C7 N2 C4 106.7(4) . .
C7 N2 Mn1 126.7(3) . .
C4 N2 Mn1 126.3(3) . .
C9 N3 C9 105.0(6) 2_655 .
C9 N3 Mn1 127.5(3) 2_655 .
C9 N3 Mn1 127.5(3) . .
C19 N4 C24 122.6(5) . .
C19 N4 C14 119.5(5) . .
C24 N4 C14 117.8(5) . .
C17 N5 C21 115.4(5) . .
C17 N5 Mn2 122.8(4) . .
C21 N5 Mn2 121.8(3) . .
C22 N6 C26 126.5(11) . .
C40 N7 C35 123.9(5) . .
C40 N7 C30 118.0(5) . .
C35 N7 C30 118.1(5) . .
C37 N8 C33 116.7(8) . .
C38 N9 C42 113.2(5) . .
C38 N9 Mn2 123.1(4) . 1_565
C42 N9 Mn2 123.7(4) . 1_565
C43 N10 C45 126(3) . .
C43 N10 C44 118(3) . .
C45 N10 C44 116(3) . .
C1 C1 C2 107.9(3) 2_655 .
C1 C1 H1 126.0 2_655 .
C2 C1 H1 126.0 . .
N1 C2 C3 127.3(5) . .
N1 C2 C1 108.1(5) . .
C3 C2 C1 124.5(5) . .
C2 C3 C4 123.9(5) . .
C2 C3 C11 119.0(5) . .
C4 C3 C11 117.1(5) . .
N2 C4 C3 126.1(5) . .
N2 C4 C5 108.6(5) . .
C3 C4 C5 125.3(5) . .
C6 C5 C4 108.1(6) . .
C6 C5 H5 126.0 . .
C4 C5 H5 126.0 . .
C5 C6 C7 106.8(6) . .
C5 C6 H6 126.6 . .
C7 C6 H6 126.6 . .
N2 C7 C8 126.3(5) . .
N2 C7 C6 109.9(5) . .
C8 C7 C6 123.8(5) . .
C9 C8 C7 123.7(5) . .
C9 C8 C27 118.4(5) . .
C7 C8 C27 117.9(5) . .
N3 C9 C8 125.7(5) . .
N3 C9 C10 109.7(5) . .
C8 C9 C10 124.5(5) . .
C10 C10 C9 107.8(3) 2_655 .
C10 C10 H10 126.1 2_655 .
C9 C10 H10 126.1 . .
C12 C11 C16 115.2(5) . .
C12 C11 C3 123.1(5) . .
C16 C11 C3 121.6(5) . .
C13 C12 C11 122.5(5) . .
C13 C12 H12 118.8 . .
C11 C12 H12 118.8 . .
C14 C13 C12 120.0(5) . .
C14 C13 H13 120.0 . .
C12 C13 H13 120.0 . .
C13 C14 C15 120.3(6) . .
C13 C14 N4 119.3(5) . .
C15 C14 N4 120.5(6) . .
C14 C15 C16 120.1(6) . .
C14 C15 H15 119.9 . .
C16 C15 H15 119.9 . .
C15 C16 C11 121.9(5) . .
C15 C16 H16 119.1 . .
C11 C16 H16 119.1 . .
N5 C17 C18 123.5(6) . .
N5 C17 H17 118.2 . .
C18 C17 H17 118.2 . .
C17 C18 C19 120.0(5) . .
C17 C18 H18 120.0 . .
C19 C18 H18 120.0 . .
C20 C19 C18 117.2(6) . .
C20 C19 N4 122.1(6) . .
C18 C19 N4 120.7(5) . .
C21 C20 C19 119.0(6) . .
C21 C20 H20 120.5 . .
C19 C20 H20 120.5 . .
N5 C21 C20 124.8(5) . .
N5 C21 H21 117.6 . .
C20 C21 H21 117.6 . .
N6 C22 C23 113.3(11) . .
N6 C22 H22 123.3 . .
C23 C22 H22 123.3 . .
C22 C23 C24 125.5(10) . .
C22 C23 H23 117.3 . .
C24 C23 H23 117.3 . .
C25 C24 C23 118.0(8) . .
C25 C24 N4 122.3(8) . .
C23 C24 N4 119.7(8) . .
C24 C25 C26 120.0(10) . .
C24 C25 H25 120.0 . .
C26 C25 H25 120.0 . .
N6 C26 C25 116.5(11) . .
N6 C26 H26 121.8 . .
C25 C26 H26 121.8 . .
C28 C27 C32 117.9(5) . .
C28 C27 C8 121.1(5) . .
C32 C27 C8 121.0(5) . .
C29 C28 C27 120.8(5) . .
C29 C28 H28 119.6 . .
C27 C28 H28 119.6 . .
C28 C29 C30 120.8(5) . .
C28 C29 H29 119.6 . .
C30 C29 H29 119.6 . .
C31 C30 C29 118.9(5) . .
C31 C30 N7 120.9(5) . .
C29 C30 N7 120.0(5) . .
C32 C31 C30 119.3(5) . .
C32 C31 H31 120.3 . .
C30 C31 H31 120.3 . .
C31 C32 C27 122.2(5) . .
C31 C32 H32 118.9 . .
C27 C32 H32 118.9 . .
N8 C33 C34 122.4(9) . .
N8 C33 H33 118.8 . .
C34 C33 H33 118.8 . .
C35 C34 C33 122.2(8) . .
C35 C34 H34 118.9 . .
C33 C34 H34 118.9 . .
C34 C35 C36 114.6(7) . .
C34 C35 N7 121.5(7) . .
C36 C35 N7 123.8(7) . .
C37 C36 C35 122.0(8) . .
C37 C36 H36 119.0 . .
C35 C36 H36 119.0 . .
N8 C37 C36 122.0(9) . .
N8 C37 H37 119.0 . .
C36 C37 H37 119.0 . .
N9 C38 C39 125.2(6) . .
N9 C38 H38 117.4 . .
C39 C38 H38 117.4 . .
C40 C39 C38 120.3(7) . .
C40 C39 H39 119.9 . .
C38 C39 H39 119.9 . .
C41 C40 C39 115.7(6) . .
C41 C40 N7 121.4(5) . .
C39 C40 N7 122.8(6) . .
C40 C41 C42 120.7(6) . .
C40 C41 H41 119.7 . .
C42 C41 H41 119.7 . .
N9 C42 C41 124.8(6) . .
N9 C42 H42 117.6 . .
C41 C42 H42 117.6 . .
O1 C43 N10 115(7) . .
O1 C43 H43 122.6 . .
N10 C43 H43 122.6 . .

loop_
_geom_bond_atom_site_label_1
_geom_bond_atom_site_label_2
_geom_bond_distance
_geom_bond_site_symmetry_2
Mn1 N3 2.001(6) .
Mn1 N1 2.016(6) .
Mn1 N2 2.030(4) .
Mn1 N2 2.030(4) 2_655
Mn1 O1 2.40(17) 2_655
Mn1 O1 2.40(17) .
Mn1 Cl1 2.54(9) 2_655
Mn1 Cl1 2.54(9) .
Mn2 N9 2.314(5) 1_545
Mn2 N9 2.314(5) 2_646
Mn2 N5 2.333(4) 2_656
Mn2 N5 2.333(4) .
Mn2 Cl2 2.5040(14) .
Mn2 Cl2 2.5040(14) 2_656
O1 C43 1.2(3) .
N1 C2 1.369(6) .
N1 C2 1.369(6) 2_655
N2 C7 1.363(6) .
N2 C4 1.366(6) .
N3 C9 1.383(5) 2_655
N3 C9 1.383(5) .
N4 C19 1.391(7) .
N4 C24 1.423(8) .
N4 C14 1.452(7) .
N5 C17 1.336(6) .
N5 C21 1.347(6) .
N6 C22 1.358(13) .
N6 C26 1.364(13) .
N7 C40 1.395(7) .
N7 C35 1.396(7) .
N7 C30 1.430(6) .
N8 C37 1.340(10) .
N8 C33 1.340(10) .
N9 C38 1.321(7) .
N9 C42 1.339(6) .
N9 Mn2 2.314(5) 1_565
N10 C43 1.33(4) .
N10 C45 1.47(3) .
N10 C44 1.47(3) .
C1 C1 1.327(10) 2_655
C1 C2 1.439(7) .
C1 H1 0.9300 .
C2 C3 1.377(7) .
C3 C4 1.403(7) .
C3 C11 1.476(7) .
C4 C5 1.431(7) .
C5 C6 1.333(7) .
C5 H5 0.9300 .
C6 C7 1.423(7) .
C6 H6 0.9300 .
C7 C8 1.407(7) .
C8 C9 1.394(7) .
C8 C27 1.499(6) .
C9 C10 1.436(6) .
C10 C10 1.317(9) 2_655
C10 H10 0.9300 .
C11 C12 1.383(7) .
C11 C16 1.411(7) .
C12 C13 1.371(7) .
C12 H12 0.9300 .
C13 C14 1.353(7) .
C13 H13 0.9300 .
C14 C15 1.358(7) .
C15 C16 1.363(7) .
C15 H15 0.9300 .
C16 H16 0.9300 .
C17 C18 1.380(7) .
C17 H17 0.9300 .
C18 C19 1.385(7) .
C18 H18 0.9300 .
C19 C20 1.377(7) .
C20 C21 1.373(7) .
C20 H20 0.9300 .
C21 H21 0.9300 .
C22 C23 1.359(12) .
C22 H22 0.9300 .
C23 C24 1.377(10) .
C23 H23 0.9300 .
C24 C25 1.361(11) .
C25 C26 1.411(13) .
C25 H25 0.9300 .
C26 H26 0.9300 .
C27 C28 1.373(6) .
C27 C32 1.382(7) .
C28 C29 1.367(7) .
C28 H28 0.9300 .
C29 C30 1.388(7) .
C29 H29 0.9300 .
C30 C31 1.379(7) .
C31 C32 1.370(7) .
C31 H31 0.9300 .
C32 H32 0.9300 .
C33 C34 1.368(10) .
C33 H33 0.9300 .
C34 C35 1.367(9) .
C34 H34 0.9300 .
C35 C36 1.378(9) .
C36 C37 1.376(10) .
C36 H36 0.9300 .
C37 H37 0.9300 .
C38 C39 1.377(8) .
C38 H38 0.9300 .
C39 C40 1.366(7) .
C39 H39 0.9300 .
C40 C41 1.350(7) .
C41 C42 1.375(7) .
C41 H41 0.9300 .
C42 H42 0.9300 .
C43 H43 0.9300 .
C44 H44A 0.9600 .
C44 H44B 0.9600 .
C44 H44C 0.9600 .
C45 H45A 0.9600 .
C45 H45B 0.9600 .
C45 H45C 0.9600 .

loop_
_geom_torsion_atom_site_label_1
_geom_torsion_atom_site_label_2
_geom_torsion_atom_site_label_3
_geom_torsion_atom_site_label_4
_geom_torsion
_geom_torsion_site_symmetry_1
_geom_torsion_site_symmetry_4
N3 Mn1 O1 C43 -143(9) . .
N1 Mn1 O1 C43 37(9) . .
N2 Mn1 O1 C43 128(9) . .
N2 Mn1 O1 C43 -53(9) 2_655 .
O1 Mn1 O1 C43 -143(39) 2_655 .
Cl1 Mn1 O1 C43 81(79) 2_655 .
Cl1 Mn1 O1 C43 -4(54) . .
N3 Mn1 N1 C2 150(100) . .
N2 Mn1 N1 C2 1.7(3) . .
N2 Mn1 N1 C2 -178.3(3) 2_655 .
O1 Mn1 N1 C2 -85(4) 2_655 .
O1 Mn1 N1 C2 95(4) . .
Cl1 Mn1 N1 C2 -82.7(16) 2_655 .
Cl1 Mn1 N1 C2 97.3(16) . .
N3 Mn1 N1 C2 -30(100) . 2_655
N2 Mn1 N1 C2 -178.3(3) . 2_655
N2 Mn1 N1 C2 1.7(3) 2_655 2_655
O1 Mn1 N1 C2 95(4) 2_655 2_655
O1 Mn1 N1 C2 -85(4) . 2_655
Cl1 Mn1 N1 C2 97.3(16) 2_655 2_655
Cl1 Mn1 N1 C2 -82.7(16) . 2_655
N3 Mn1 N2 C7 3.7(4) . .
N1 Mn1 N2 C7 -176.3(4) . .
N2 Mn1 N2 C7 3.7(5) 2_655 .
O1 Mn1 N2 C7 -86(4) 2_655 .
O1 Mn1 N2 C7 94(4) . .
Cl1 Mn1 N2 C7 -89.1(19) 2_655 .
Cl1 Mn1 N2 C7 96.4(19) . .
N3 Mn1 N2 C4 177.0(4) . .
N1 Mn1 N2 C4 -3.0(4) . .
N2 Mn1 N2 C4 177.0(3) 2_655 .
O1 Mn1 N2 C4 87(4) 2_655 .
O1 Mn1 N2 C4 -93(4) . .
Cl1 Mn1 N2 C4 84.2(19) 2_655 .
Cl1 Mn1 N2 C4 -90.3(19) . .
N1 Mn1 N3 C9 29(100) . 2_655
N2 Mn1 N3 C9 177.0(3) . 2_655
N2 Mn1 N3 C9 -3.0(3) 2_655 2_655
O1 Mn1 N3 C9 -96(4) 2_655 2_655
O1 Mn1 N3 C9 84(4) . 2_655
Cl1 Mn1 N3 C9 -98.6(16) 2_655 2_655
Cl1 Mn1 N3 C9 81.4(16) . 2_655
N1 Mn1 N3 C9 -151(100) . .
N2 Mn1 N3 C9 -3.0(3) . .
N2 Mn1 N3 C9 177.0(3) 2_655 .
O1 Mn1 N3 C9 84(4) 2_655 .
O1 Mn1 N3 C9 -96(4) . .
Cl1 Mn1 N3 C9 81.4(16) 2_655 .
Cl1 Mn1 N3 C9 -98.6(16) . .
N9 Mn2 N5 C17 -96.0(4) 1_545 .
N9 Mn2 N5 C17 -73(5) 2_646 .
N5 Mn2 N5 C17 84.8(4) 2_656 .
Cl2 Mn2 N5 C17 174.2(4) . .
Cl2 Mn2 N5 C17 -5.6(4) 2_656 .
N9 Mn2 N5 C21 85.7(4) 1_545 .
N9 Mn2 N5 C21 108(5) 2_646 .
N5 Mn2 N5 C21 -93.5(4) 2_656 .
Cl2 Mn2 N5 C21 -4.2(4) . .
Cl2 Mn2 N5 C21 176.1(4) 2_656 .
C2 N1 C2 C3 179.2(7) 2_655 .
Mn1 N1 C2 C3 -0.8(7) . .
C2 N1 C2 C1 0.5(3) 2_655 .
Mn1 N1 C2 C1 -179.5(3) . .
C1 C1 C2 N1 -1.3(8) 2_655 .
C1 C1 C2 C3 179.9(6) 2_655 .
N1 C2 C3 C4 0.5(9) . .
C1 C2 C3 C4 179.0(5) . .
N1 C2 C3 C11 178.1(4) . .
C1 C2 C3 C11 -3.4(9) . .
C7 N2 C4 C3 178.2(5) . .
Mn1 N2 C4 C3 3.8(8) . .
C7 N2 C4 C5 -0.7(6) . .
Mn1 N2 C4 C5 -175.1(3) . .
C2 C3 C4 N2 -2.1(9) . .
C11 C3 C4 N2 -179.7(5) . .
C2 C3 C4 C5 176.6(5) . .
C11 C3 C4 C5 -1.1(8) . .
N2 C4 C5 C6 0.6(6) . .
C3 C4 C5 C6 -178.3(6) . .
C4 C5 C6 C7 -0.2(7) . .
C4 N2 C7 C8 -177.4(5) . .
Mn1 N2 C7 C8 -3.1(8) . .
C4 N2 C7 C6 0.6(6) . .
Mn1 N2 C7 C6 174.9(3) . .
C5 C6 C7 N2 -0.2(7) . .
C5 C6 C7 C8 177.9(5) . .
N2 C7 C8 C9 0.3(9) . .
C6 C7 C8 C9 -177.4(5) . .
N2 C7 C8 C27 -178.6(5) . .
C6 C7 C8 C27 3.6(8) . .
C9 N3 C9 C8 -178.4(6) 2_655 .
Mn1 N3 C9 C8 1.6(6) . .
C9 N3 C9 C10 0.5(3) 2_655 .
Mn1 N3 C9 C10 -179.5(3) . .
C7 C8 C9 N3 0.5(8) . .
C27 C8 C9 N3 179.4(4) . .
C7 C8 C9 C10 -178.2(5) . .
C27 C8 C9 C10 0.7(8) . .
N3 C9 C10 C10 -1.3(7) . 2_655
C8 C9 C10 C10 177.6(6) . 2_655
C2 C3 C11 C12 119.6(6) . .
C4 C3 C11 C12 -62.6(8) . .
C2 C3 C11 C16 -63.1(8) . .
C4 C3 C11 C16 114.7(6) . .
C16 C11 C12 C13 2.3(8) . .
C3 C11 C12 C13 179.7(5) . .
C11 C12 C13 C14 -0.7(9) . .
C12 C13 C14 C15 -0.5(9) . .
C12 C13 C14 N4 -178.5(5) . .
C19 N4 C14 C13 -61.0(8) . .
C24 N4 C14 C13 116.1(7) . .
C19 N4 C14 C15 120.9(6) . .
C24 N4 C14 C15 -62.0(8) . .
C13 C14 C15 C16 -0.1(9) . .
N4 C14 C15 C16 178.0(6) . .
C14 C15 C16 C11 1.8(10) . .
C12 C11 C16 C15 -2.8(9) . .
C3 C11 C16 C15 179.7(6) . .
C21 N5 C17 C18 -1.5(8) . .
Mn2 N5 C17 C18 -180.0(4) . .
N5 C17 C18 C19 1.3(9) . .
C17 C18 C19 C20 -0.9(9) . .
C17 C18 C19 N4 178.5(5) . .
C24 N4 C19 C20 -25.8(9) . .
C14 N4 C19 C20 151.2(6) . .
C24 N4 C19 C18 154.9(7) . .
C14 N4 C19 C18 -28.1(8) . .
C18 C19 C20 C21 0.8(8) . .
N4 C19 C20 C21 -178.6(5) . .
C17 N5 C21 C20 1.4(8) . .
Mn2 N5 C21 C20 179.9(4) . .
C19 C20 C21 N5 -1.1(9) . .
C26 N6 C22 C23 4.2(19) . .
N6 C22 C23 C24 -4.7(16) . .
C22 C23 C24 C25 2.0(14) . .
C22 C23 C24 N4 -177.0(9) . .
C19 N4 C24 C25 141.9(7) . .
C14 N4 C24 C25 -35.1(10) . .
C19 N4 C24 C23 -39.2(10) . .
C14 N4 C24 C23 143.8(7) . .
C23 C24 C25 C26 1.7(14) . .
N4 C24 C25 C26 -179.4(8) . .
C22 N6 C26 C25 -1(2) . .
C24 C25 C26 N6 -2.2(17) . .
C9 C8 C27 C28 -112.4(6) . .
C7 C8 C27 C28 66.6(7) . .
C9 C8 C27 C32 67.0(7) . .
C7 C8 C27 C32 -114.0(6) . .
C32 C27 C28 C29 2.2(8) . .
C8 C27 C28 C29 -178.3(5) . .
C27 C28 C29 C30 -1.9(9) . .
C28 C29 C30 C31 0.7(9) . .
C28 C29 C30 N7 175.9(6) . .
C40 N7 C30 C31 -124.5(6) . .
C35 N7 C30 C31 55.3(8) . .
C40 N7 C30 C29 60.4(8) . .
C35 N7 C30 C29 -119.8(6) . .
C29 C30 C31 C32 0.2(9) . .
N7 C30 C31 C32 -175.0(5) . .
C30 C31 C32 C27 0.2(9) . .
C28 C27 C32 C31 -1.4(8) . .
C8 C27 C32 C31 179.2(5) . .
C37 N8 C33 C34 -1.2(13) . .
N8 C33 C34 C35 2.2(13) . .
C33 C34 C35 C36 -2.3(11) . .
C33 C34 C35 N7 -179.2(7) . .
C40 N7 C35 C34 -152.4(6) . .
C30 N7 C35 C34 27.7(9) . .
C40 N7 C35 C36 31.0(10) . .
C30 N7 C35 C36 -148.8(6) . .
C34 C35 C36 C37 1.7(11) . .
N7 C35 C36 C37 178.5(7) . .
C33 N8 C37 C36 0.6(13) . .
C35 C36 C37 N8 -0.9(13) . .
C42 N9 C38 C39 1.7(10) . .
Mn2 N9 C38 C39 179.4(5) 1_565 .
N9 C38 C39 C40 -1.3(12) . .
C38 C39 C40 C41 1.4(10) . .
C38 C39 C40 N7 179.4(6) . .
C35 N7 C40 C41 -148.8(6) . .
C30 N7 C40 C41 31.0(8) . .
C35 N7 C40 C39 33.3(10) . .
C30 N7 C40 C39 -146.9(6) . .
C39 C40 C41 C42 -2.0(10) . .
N7 C40 C41 C42 180.0(6) . .
C38 N9 C42 C41 -2.3(10) . .
Mn2 N9 C42 C41 -180.0(5) 1_565 .
C40 C41 C42 N9 2.6(10) . .
Mn1 O1 C43 N10 114(7) . .
C45 N10 C43 O1 -1(7) . .
C44 N10 C43 O1 -177(6) . .

loop_
_platon_squeeze_void_nr
_platon_squeeze_void_average_x
_platon_squeeze_void_average_y
_platon_squeeze_void_average_z
_platon_squeeze_void_volume
_platon_squeeze_void_count_electrons
1 -0.003 0.000 0.009 1645.2 74.2
